data_4060893
loop_
_publ_author_name
'Casey, Charles P.'
'Strotman, Neil A.'
'Beetner, Sharon E.'
'Johnson, Jeffrey B.'
'Priebe, David C.'
'Vos, Thomas E.'
'Khodavandi, Babak'
'Guzei, Ilia A.'

_publ_section_title
;
 The PPh3-Substituted Hydroxycyclopentadienyl Ruthenium Hydride
 [2,5-Ph2-3,4-Tol2(\h5-C4COH)]Ru(CO)(PPh3)H Is a More Efficient Catalyst
 for Hydrogenation of Aldehydes
;
_journal_coden_ASTM ORGND7
_journal_issue 5
_journal_name_full Organometallics
_journal_page_first 1230
_journal_page_last 1235
_journal_paper_doi 10.1021/om0509387
_journal_volume 25
_journal_year 2006
_chemical_formula_moiety 'C53.50 H45 O2 P Ru'
_chemical_formula_sum 'C53.5 H45 O2 P Ru'
_chemical_formula_weight 851.93
_space_group_IT_number 2
_space_group_name_Hall '-P 1'
_space_group_name_H-M_alt 'P -1'
_symmetry_cell_setting triclinic
_symmetry_Int_Tables_number 2
_symmetry_space_group_name_Hall '-P 1'
_symmetry_space_group_name_H-M 'P -1'
_cell_angle_alpha 81.6760(10)
_cell_angle_beta 89.1390(10)
_cell_angle_gamma 83.6010(10)
_cell_formula_units_Z 4
_cell_length_a 10.8661(10)
_cell_length_b 17.4160(15)
_cell_length_c 22.728(2)
_cell_measurement_temperature 100(2)
_cell_volume 4229.2(7)
_diffrn_ambient_temperature 100(2)
_exptl_crystal_density_diffrn 1.338
_cod_depositor_comments
;
The following automatic conversions were performed:
'_symmetry_cell_setting' value 'Triclinic' changed to 'triclinic'
according to '/home/saulius/struct/CIF-dictionaries/cif_core.dic'
dictionary named 'cif_core.dic' version 2.4.1 from 2010-06-29.

Automatic conversion script
Id: cif_fix_enum 1527 2010-12-29 10:47:43Z saulius 
;
_cod_original_formula_sum 'C53.50 H45 O2 P Ru'
_cod_database_code 4060893

loop_
_symmetry_equiv_pos_as_xyz
'x, y, z'
'-x, -y, -z'

loop_
_atom_site_label
_atom_site_type_symbol
_atom_site_fract_x
_atom_site_fract_y
_atom_site_fract_z
_atom_site_U_iso_or_equiv
_atom_site_adp_type
_atom_site_occupancy
_atom_site_symmetry_multiplicity
_atom_site_calc_flag
_atom_site_refinement_flags
_atom_site_disorder_assembly
_atom_site_disorder_group
Ru1 Ru 0.29819(3) 0.275533(18) 0.382599(13) 0.01446(8) Uani 1 1 d . . .
H1 H 0.363(3) 0.191(2) 0.3617(16) 0.017 Uiso 1 1 d . . .
P1 P 0.19628(9) 0.19137(6) 0.44675(5) 0.0185(2) Uani 1 1 d . . .
O1 O 0.0224(2) 0.38042(15) 0.38309(11) 0.0180(6) Uani 1 1 d . . .
H1A H -0.0255 0.3564 0.3657 0.027 Uiso 1 1 calc . . .
O2 O 0.5169(3) 0.23996(19) 0.46358(13) 0.0339(8) Uani 1 1 d . . .
C1 C 0.1365(3) 0.3746(2) 0.35708(16) 0.0155(8) Uani 1 1 d . . .
C2 C 0.2378(3) 0.4088(2) 0.37733(16) 0.0159(8) Uani 1 1 d . . .
C3 C 0.3395(3) 0.3926(2) 0.33766(16) 0.0160(8) Uani 1 1 d . . .
C4 C 0.2999(3) 0.3480(2) 0.29447(16) 0.0151(8) Uani 1 1 d . . .
C5 C 0.1721(3) 0.3362(2) 0.30688(16) 0.0136(8) Uani 1 1 d . . .
C6 C 0.2352(3) 0.4565(2) 0.42630(16) 0.0156(8) Uani 1 1 d . . .
C7 C 0.3354(4) 0.4503(2) 0.46527(17) 0.0206(9) Uani 1 1 d . . .
H7A H 0.4070 0.4153 0.4600 0.025 Uiso 1 1 calc R . .
C8 C 0.3316(4) 0.4945(2) 0.51128(18) 0.0246(9) Uani 1 1 d . . .
H8A H 0.4004 0.4897 0.5374 0.030 Uiso 1 1 calc R . .
C9 C 0.2280(4) 0.5454(2) 0.51936(18) 0.0246(9) Uani 1 1 d . . .
H9A H 0.2251 0.5753 0.5512 0.030 Uiso 1 1 calc R . .
C10 C 0.1285(4) 0.5528(2) 0.48093(18) 0.0236(9) Uani 1 1 d . . .
H10A H 0.0573 0.5880 0.4863 0.028 Uiso 1 1 calc R . .
C11 C 0.1325(4) 0.5090(2) 0.43467(18) 0.0208(9) Uani 1 1 d . . .
H11A H 0.0642 0.5149 0.4082 0.025 Uiso 1 1 calc R . .
C12 C 0.4588(3) 0.4276(2) 0.33522(16) 0.0153(8) Uani 1 1 d . . .
C13 C 0.5727(3) 0.3824(2) 0.33673(17) 0.0174(8) Uani 1 1 d . . .
H13A H 0.5759 0.3271 0.3416 0.021 Uiso 1 1 calc R . .
C14 C 0.6820(3) 0.4173(2) 0.33125(17) 0.0178(8) Uani 1 1 d . . .
H14A H 0.7589 0.3853 0.3320 0.021 Uiso 1 1 calc R . .
C15 C 0.6811(3) 0.4976(2) 0.32473(16) 0.0183(8) Uani 1 1 d . . .
C16 C 0.5673(3) 0.5426(2) 0.32459(17) 0.0190(8) Uani 1 1 d . . .
H16A H 0.5644 0.5978 0.3210 0.023 Uiso 1 1 calc R . .
C17 C 0.4573(3) 0.5080(2) 0.32962(16) 0.0187(8) Uani 1 1 d . . .
H17A H 0.3804 0.5400 0.3292 0.022 Uiso 1 1 calc R . .
C18 C 0.8008(4) 0.5340(3) 0.31767(19) 0.0262(10) Uani 1 1 d . . .
H18A H 0.8566 0.5112 0.3507 0.039 Uiso 1 1 calc R . .
H18B H 0.7839 0.5904 0.3178 0.039 Uiso 1 1 calc R . .
H18C H 0.8398 0.5241 0.2799 0.039 Uiso 1 1 calc R . .
C19 C 0.3705(3) 0.3304(2) 0.24019(16) 0.0147(8) Uani 1 1 d . . .
C20 C 0.4704(4) 0.2721(2) 0.24164(18) 0.0216(9) Uani 1 1 d . . .
H20A H 0.4928 0.2398 0.2781 0.026 Uiso 1 1 calc R . .
C21 C 0.5370(3) 0.2607(2) 0.19073(18) 0.0230(9) Uani 1 1 d . . .
H21A H 0.6046 0.2208 0.1929 0.028 Uiso 1 1 calc R . .
C22 C 0.5069(4) 0.3066(2) 0.13645(17) 0.0218(9) Uani 1 1 d . . .
C23 C 0.4063(4) 0.3632(2) 0.13494(18) 0.0238(9) Uani 1 1 d . . .
H23A H 0.3829 0.3948 0.0983 0.029 Uiso 1 1 calc R . .
C24 C 0.3389(4) 0.3746(2) 0.18599(17) 0.0207(9) Uani 1 1 d . . .
H24A H 0.2698 0.4135 0.1836 0.025 Uiso 1 1 calc R . .
C25 C 0.5824(4) 0.2955(3) 0.0814(2) 0.0340(11) Uani 1 1 d . . .
H25A H 0.5939 0.2399 0.0772 0.051 Uiso 1 1 calc R . .
H25B H 0.6633 0.3143 0.0849 0.051 Uiso 1 1 calc R . .
H25C H 0.5388 0.3251 0.0464 0.051 Uiso 1 1 calc R . .
C26 C 0.0872(3) 0.3001(2) 0.27123(16) 0.0154(8) Uani 1 1 d . . .
C27 C 0.1253(3) 0.2298(2) 0.25023(17) 0.0196(8) Uani 1 1 d . . .
H27A H 0.2074 0.2056 0.2577 0.024 Uiso 1 1 calc R . .
C28 C 0.0442(4) 0.1950(2) 0.21855(17) 0.0211(9) Uani 1 1 d . . .
H28A H 0.0715 0.1474 0.2041 0.025 Uiso 1 1 calc R . .
C29 C -0.0758(4) 0.2290(2) 0.20786(17) 0.0219(9) Uani 1 1 d . . .
H29A H -0.1315 0.2043 0.1870 0.026 Uiso 1 1 calc R . .
C30 C -0.1142(4) 0.2990(2) 0.22772(17) 0.0219(9) Uani 1 1 d . . .
H30A H -0.1966 0.3226 0.2203 0.026 Uiso 1 1 calc R . .
C31 C -0.0327(3) 0.3351(2) 0.25858(16) 0.0185(8) Uani 1 1 d . . .
H31A H -0.0593 0.3840 0.2711 0.022 Uiso 1 1 calc R . .
C32 C 0.4320(4) 0.2520(2) 0.43208(18) 0.0230(9) Uani 1 1 d . . .
C33 C 0.1921(4) 0.2119(2) 0.52349(18) 0.0232(9) Uani 1 1 d . . .
C34 C 0.1749(4) 0.2899(3) 0.53136(19) 0.0288(10) Uani 1 1 d . . .
H34A H 0.1695 0.3291 0.4975 0.035 Uiso 1 1 calc R . .
C35 C 0.1656(5) 0.3118(3) 0.5873(2) 0.0402(12) Uani 1 1 d . . .
H35A H 0.1523 0.3655 0.5917 0.048 Uiso 1 1 calc R . .
C36 C 0.1758(5) 0.2549(3) 0.6371(2) 0.0442(13) Uani 1 1 d . . .
H36A H 0.1696 0.2694 0.6758 0.053 Uiso 1 1 calc R . .
C37 C 0.1950(5) 0.1769(3) 0.6299(2) 0.0467(14) Uani 1 1 d . . .
H37A H 0.2023 0.1380 0.6640 0.056 Uiso 1 1 calc R . .
C38 C 0.2037(4) 0.1546(3) 0.5735(2) 0.0353(11) Uani 1 1 d . . .
H38A H 0.2173 0.1009 0.5690 0.042 Uiso 1 1 calc R . .
C39 C 0.2461(4) 0.0867(2) 0.45297(18) 0.0222(9) Uani 1 1 d . . .
C40 C 0.3654(4) 0.0596(3) 0.4374(2) 0.0318(10) Uani 1 1 d . . .
H40A H 0.4227 0.0957 0.4241 0.038 Uiso 1 1 calc R . .
C41 C 0.4021(5) -0.0206(3) 0.4410(2) 0.0420(13) Uani 1 1 d . . .
H41A H 0.4839 -0.0384 0.4301 0.050 Uiso 1 1 calc R . .
C42 C 0.3207(5) -0.0736(3) 0.4604(2) 0.0419(13) Uani 1 1 d . . .
H42A H 0.3457 -0.1280 0.4627 0.050 Uiso 1 1 calc R . .
C43 C 0.2021(5) -0.0473(3) 0.4765(3) 0.0484(15) Uani 1 1 d . . .
H43A H 0.1453 -0.0837 0.4902 0.058 Uiso 1 1 calc R . .
C44 C 0.1660(4) 0.0319(3) 0.4728(2) 0.0386(12) Uani 1 1 d . . .
H44A H 0.0842 0.0492 0.4840 0.046 Uiso 1 1 calc R . .
C45 C 0.0320(3) 0.1950(2) 0.42827(17) 0.0181(8) Uani 1 1 d . . .
C46 C -0.0634(4) 0.2326(2) 0.45884(19) 0.0244(9) Uani 1 1 d . . .
H46A H -0.0449 0.2555 0.4927 0.029 Uiso 1 1 calc R . .
C47 C -0.1853(4) 0.2368(2) 0.4400(2) 0.0284(10) Uani 1 1 d . . .
H47A H -0.2498 0.2630 0.4608 0.034 Uiso 1 1 calc R . .
C48 C -0.2127(4) 0.2030(3) 0.3913(2) 0.0311(11) Uani 1 1 d . . .
H48A H -0.2963 0.2055 0.3788 0.037 Uiso 1 1 calc R . .
C49 C -0.1187(4) 0.1655(3) 0.36060(19) 0.0263(10) Uani 1 1 d . . .
H49A H -0.1376 0.1420 0.3271 0.032 Uiso 1 1 calc R . .
C50 C 0.0023(4) 0.1623(2) 0.37879(18) 0.0227(9) Uani 1 1 d . . .
H50A H 0.0666 0.1374 0.3571 0.027 Uiso 1 1 calc R . .
Ru2 Ru 0.28384(3) 0.755839(18) 0.150983(14) 0.01648(9) Uani 1 1 d D . .
P2 P 0.39458(10) 0.80642(6) 0.21830(5) 0.0218(2) Uani 1 1 d . . .
O1A O 0.5352(2) 0.79099(15) 0.07074(12) 0.0198(6) Uani 1 1 d . . .
H1A1 H 0.5304 0.8275 0.0914 0.030 Uiso 1 1 calc . . .
C1A C 0.4244(3) 0.7602(2) 0.07257(16) 0.0173(8) Uani 1 1 d . . .
C2A C 0.3117(3) 0.8046(2) 0.05182(17) 0.0176(8) Uani 1 1 d . . .
C3A C 0.2194(3) 0.7507(2) 0.05837(16) 0.0165(8) Uani 1 1 d . . .
C4A C 0.2757(3) 0.6754(2) 0.08445(16) 0.0165(8) Uani 1 1 d . . .
C5A C 0.4059(3) 0.6811(2) 0.09330(16) 0.0163(8) Uani 1 1 d . . .
C6A C 0.2946(3) 0.8873(2) 0.02341(17) 0.0191(8) Uani 1 1 d . . .
C7A C 0.1864(4) 0.9359(2) 0.03267(18) 0.0230(9) Uani 1 1 d . . .
H7AA H 0.1230 0.9156 0.0574 0.028 Uiso 1 1 calc R . .
C8A C 0.1708(4) 1.0132(2) 0.00625(19) 0.0266(10) Uani 1 1 d . . .
H8AA H 0.0976 1.0457 0.0135 0.032 Uiso 1 1 calc R . .
C9A C 0.2621(4) 1.0431(3) -0.03078(19) 0.0279(10) Uani 1 1 d . . .
H9AA H 0.2510 1.0958 -0.0495 0.033 Uiso 1 1 calc R . .
C10A C 0.3687(4) 0.9960(3) -0.04013(19) 0.0274(10) Uani 1 1 d . . .
H10B H 0.4320 1.0166 -0.0649 0.033 Uiso 1 1 calc R . .
C11A C 0.3845(4) 0.9189(2) -0.01382(18) 0.0222(9) Uani 1 1 d . . .
H11B H 0.4581 0.8870 -0.0213 0.027 Uiso 1 1 calc R . .
C12A C 0.0934(3) 0.7644(2) 0.03222(17) 0.0174(8) Uani 1 1 d . . .
C13A C -0.0109(3) 0.7440(2) 0.06426(17) 0.0194(8) Uani 1 1 d . . .
H13B H -0.0037 0.7266 0.1058 0.023 Uiso 1 1 calc R . .
C14A C -0.1245(4) 0.7486(2) 0.03709(18) 0.0222(9) Uani 1 1 d . . .
H14B H -0.1940 0.7342 0.0603 0.027 Uiso 1 1 calc R . .
C15A C -0.1394(3) 0.7736(2) -0.02320(17) 0.0186(8) Uani 1 1 d . . .
C16A C -0.0358(4) 0.7966(2) -0.05563(17) 0.0199(8) Uani 1 1 d . . .
H16B H -0.0440 0.8159 -0.0968 0.024 Uiso 1 1 calc R . .
C17A C 0.0783(3) 0.7914(2) -0.02833(17) 0.0187(8) Uani 1 1 d . . .
H17B H 0.1477 0.8064 -0.0513 0.022 Uiso 1 1 calc R . .
C18A C -0.2621(4) 0.7741(3) -0.05359(19) 0.0255(9) Uani 1 1 d . . .
H18D H -0.3253 0.8085 -0.0359 0.038 Uiso 1 1 calc R . .
H18E H -0.2863 0.7210 -0.0485 0.038 Uiso 1 1 calc R . .
H18F H -0.2544 0.7932 -0.0961 0.038 Uiso 1 1 calc R . .
C19A C 0.2138(3) 0.6026(2) 0.08873(17) 0.0156(8) Uani 1 1 d . . .
C20A C 0.1337(4) 0.5802(2) 0.13463(18) 0.0231(9) Uani 1 1 d . . .
H20B H 0.1223 0.6098 0.1667 0.028 Uiso 1 1 calc R . .
C21A C 0.0701(4) 0.5158(2) 0.13466(19) 0.0257(10) Uani 1 1 d . . .
H21B H 0.0149 0.5024 0.1664 0.031 Uiso 1 1 calc R . .
C22A C 0.0855(3) 0.4704(2) 0.08909(18) 0.0209(9) Uani 1 1 d . . .
C23A C 0.1667(4) 0.4920(3) 0.04387(19) 0.0284(10) Uani 1 1 d . . .
H23B H 0.1795 0.4616 0.0124 0.034 Uiso 1 1 calc R . .
C24A C 0.2300(4) 0.5571(2) 0.04333(18) 0.0253(9) Uani 1 1 d . . .
H24B H 0.2850 0.5706 0.0115 0.030 Uiso 1 1 calc R . .
C25A C 0.0188(4) 0.3984(3) 0.0898(2) 0.0313(10) Uani 1 1 d . . .
H25D H 0.0238 0.3819 0.0503 0.047 Uiso 1 1 calc R . .
H25E H -0.0682 0.4105 0.1004 0.047 Uiso 1 1 calc R . .
H25F H 0.0578 0.3563 0.1192 0.047 Uiso 1 1 calc R . .
C26A C 0.5029(3) 0.6164(2) 0.11216(16) 0.0163(8) Uani 1 1 d . . .
C27A C 0.4836(3) 0.5570(2) 0.15893(17) 0.0188(8) Uani 1 1 d . . .
H27B H 0.4054 0.5571 0.1782 0.023 Uiso 1 1 calc R . .
C28A C 0.5770(4) 0.4982(2) 0.17726(17) 0.0216(9) Uani 1 1 d . . .
H28B H 0.5624 0.4580 0.2087 0.026 Uiso 1 1 calc R . .
C29A C 0.6923(4) 0.4976(3) 0.14986(18) 0.0251(9) Uani 1 1 d . . .
H29B H 0.7569 0.4576 0.1630 0.030 Uiso 1 1 calc R . .
C30A C 0.7125(4) 0.5553(3) 0.10354(18) 0.0252(9) Uani 1 1 d . . .
H30B H 0.7915 0.5554 0.0850 0.030 Uiso 1 1 calc R . .
C31A C 0.6178(3) 0.6131(2) 0.08391(17) 0.0210(9) Uani 1 1 d . . .
H31B H 0.6314 0.6510 0.0507 0.025 Uiso 1 1 calc R . .
C32A C 0.1476(4) 0.8102(3) 0.1788(2) 0.0234(11) Uani 0.80 1 d PD . .
O2A O 0.0631(3) 0.8435(3) 0.1964(2) 0.0452(11) Uani 0.80 1 d PD . .
C32B C 0.2370(18) 0.6858(9) 0.2128(6) 0.0234(11) Uani 0.20 1 d PD . .
O2B O 0.2055(13) 0.6420(7) 0.2504(5) 0.0452(11) Uani 0.20 1 d PD . .
C33A C 0.3674(3) 0.9126(2) 0.21613(18) 0.0218(9) Uani 1 1 d . . .
C34A C 0.3577(4) 0.9574(3) 0.1602(2) 0.0294(10) Uani 1 1 d . . .
H34B H 0.3574 0.9323 0.1258 0.035 Uiso 1 1 calc R . .
C35A C 0.3486(4) 1.0379(3) 0.1539(2) 0.0322(10) Uani 1 1 d . . .
H35B H 0.3441 1.0678 0.1154 0.039 Uiso 1 1 calc R . .
C36A C 0.3462(4) 1.0746(3) 0.2038(2) 0.0315(11) Uani 1 1 d . . .
H36B H 0.3409 1.1300 0.1996 0.038 Uiso 1 1 calc R . .
C37A C 0.3515(4) 1.0315(3) 0.2596(2) 0.0341(11) Uani 1 1 d . . .
H37B H 0.3476 1.0572 0.2938 0.041 Uiso 1 1 calc R . .
C38A C 0.3624(4) 0.9503(3) 0.26606(19) 0.0288(10) Uani 1 1 d . . .
H38B H 0.3665 0.9206 0.3047 0.035 Uiso 1 1 calc R . .
C39A C 0.3821(5) 0.7677(3) 0.29739(19) 0.0330(11) Uani 1 1 d . . .
C40A C 0.2781(6) 0.7370(4) 0.3194(2) 0.071(2) Uani 1 1 d . . .
H40B H 0.2091 0.7378 0.2940 0.085 Uiso 1 1 calc R . .
C41A C 0.2727(7) 0.7041(4) 0.3794(3) 0.081(2) Uani 1 1 d . . .
H41B H 0.2003 0.6823 0.3946 0.097 Uiso 1 1 calc R . .
C42A C 0.3708(7) 0.7035(3) 0.4157(2) 0.065(2) Uani 1 1 d . . .
H42B H 0.3662 0.6817 0.4564 0.078 Uiso 1 1 calc R . .
C43A C 0.4727(6) 0.7329(3) 0.3952(2) 0.0543(16) Uani 1 1 d . . .
H43B H 0.5406 0.7324 0.4212 0.065 Uiso 1 1 calc R . .
C44A C 0.4806(5) 0.7643(3) 0.33594(19) 0.0408(13) Uani 1 1 d . . .
H44B H 0.5551 0.7839 0.3214 0.049 Uiso 1 1 calc R . .
C45A C 0.5625(4) 0.7913(2) 0.20892(17) 0.0218(9) Uani 1 1 d . . .
C46A C 0.6386(4) 0.8518(2) 0.20209(18) 0.0248(9) Uani 1 1 d . . .
H46B H 0.6029 0.9043 0.2011 0.030 Uiso 1 1 calc R . .
C47A C 0.7657(4) 0.8355(3) 0.19672(19) 0.0283(10) Uani 1 1 d . . .
H47B H 0.8169 0.8767 0.1926 0.034 Uiso 1 1 calc R . .
C48A C 0.8179(4) 0.7592(3) 0.19738(18) 0.0274(10) Uani 1 1 d . . .
H48B H 0.9051 0.7481 0.1943 0.033 Uiso 1 1 calc R . .
C49A C 0.7436(4) 0.6989(3) 0.20257(18) 0.0295(10) Uani 1 1 d . . .
H49B H 0.7795 0.6467 0.2019 0.035 Uiso 1 1 calc R . .
C50A C 0.6171(4) 0.7148(3) 0.20867(18) 0.0270(10) Uani 1 1 d . . .
H50B H 0.5665 0.6732 0.2128 0.032 Uiso 1 1 calc R . .
C1S C 1.0182(7) -0.0245(4) 0.2981(4) 0.094(3) Uani 1 1 d . . .
H1SA H 0.9874 -0.0244 0.3389 0.140 Uiso 1 1 calc R . .
H1SB H 1.0849 0.0093 0.2911 0.140 Uiso 1 1 calc R . .
H1SC H 1.0498 -0.0778 0.2924 0.140 Uiso 1 1 calc R . .
C2S C 0.9153(3) 0.0052(2) 0.25538(18) 0.0464(14) Uani 1 1 d G . .
C3S C 0.7951(4) 0.0206(2) 0.27570(15) 0.0524(15) Uani 1 1 d G . .
H3S H 0.7781 0.0125 0.3171 0.063 Uiso 1 1 calc R . .
C4S C 0.6997(3) 0.0478(2) 0.2354(2) 0.089(3) Uani 1 1 d G . .
H4S H 0.6175 0.0583 0.2493 0.107 Uiso 1 1 calc R . .
C5S C 0.7245(5) 0.0597(2) 0.1748(2) 0.082(2) Uani 1 1 d G . .
H5S H 0.6592 0.0783 0.1473 0.098 Uiso 1 1 calc R . .
C6S C 0.8447(6) 0.0443(2) 0.15447(14) 0.0571(17) Uani 1 1 d G . .
H6S H 0.8617 0.0524 0.1130 0.069 Uiso 1 1 calc R . .
C7S C 0.9402(4) 0.0171(2) 0.1948(2) 0.075(2) Uani 1 1 d G . .
H7S H 1.0223 0.0066 0.1809 0.090 Uiso 1 1 calc R . .

loop_
_atom_site_aniso_label
_atom_site_aniso_U_11
_atom_site_aniso_U_22
_atom_site_aniso_U_33
_atom_site_aniso_U_23
_atom_site_aniso_U_13
_atom_site_aniso_U_12
Ru1 0.01279(15) 0.01429(17) 0.01569(16) -0.00104(12) -0.00078(12) -0.00017(12)
P1 0.0180(5) 0.0163(5) 0.0199(5) 0.0013(4) -0.0005(4) -0.0018(4)
O1 0.0135(13) 0.0217(15) 0.0196(14) -0.0059(12) -0.0003(11) -0.0012(11)
O2 0.0265(16) 0.044(2) 0.0289(17) 0.0021(15) -0.0060(14) -0.0015(14)
C1 0.0149(18) 0.014(2) 0.0173(19) -0.0013(16) -0.0011(15) 0.0010(15)
C2 0.0155(18) 0.017(2) 0.0149(19) 0.0000(16) -0.0009(15) -0.0008(15)
C3 0.0170(18) 0.013(2) 0.0165(19) -0.0013(15) 0.0011(15) 0.0015(15)
C4 0.0166(18) 0.0106(19) 0.0171(19) -0.0002(15) -0.0018(15) 0.0007(15)
C5 0.0132(17) 0.0106(19) 0.0165(19) -0.0010(15) -0.0029(15) 0.0004(14)
C6 0.0154(18) 0.016(2) 0.0154(19) -0.0007(16) 0.0014(15) -0.0037(15)
C7 0.020(2) 0.021(2) 0.021(2) -0.0030(17) 0.0014(16) -0.0021(17)
C8 0.025(2) 0.027(2) 0.024(2) -0.0054(19) 0.0009(18) -0.0055(18)
C9 0.034(2) 0.023(2) 0.020(2) -0.0077(18) 0.0061(18) -0.0095(19)
C10 0.027(2) 0.017(2) 0.026(2) -0.0045(18) 0.0060(18) 0.0003(17)
C11 0.019(2) 0.019(2) 0.024(2) -0.0036(17) 0.0015(17) -0.0015(16)
C12 0.0147(18) 0.018(2) 0.0135(18) -0.0037(16) 0.0015(15) -0.0025(15)
C13 0.0169(19) 0.015(2) 0.020(2) -0.0022(16) 0.0038(16) -0.0011(15)
C14 0.0112(18) 0.021(2) 0.020(2) -0.0006(17) -0.0014(15) 0.0018(15)
C15 0.0203(19) 0.022(2) 0.0135(19) -0.0023(16) -0.0003(15) -0.0050(16)
C16 0.023(2) 0.014(2) 0.019(2) 0.0002(16) 0.0005(16) -0.0037(16)
C17 0.0171(19) 0.022(2) 0.0159(19) -0.0033(16) 0.0003(15) 0.0017(16)
C18 0.020(2) 0.026(2) 0.032(2) 0.0007(19) -0.0015(18) -0.0064(18)
C19 0.0121(17) 0.016(2) 0.0173(19) -0.0046(16) -0.0013(15) -0.0024(15)
C20 0.023(2) 0.020(2) 0.020(2) -0.0008(17) 0.0003(17) 0.0016(17)
C21 0.0162(19) 0.025(2) 0.029(2) -0.0106(19) 0.0001(17) 0.0049(17)
C22 0.023(2) 0.027(2) 0.018(2) -0.0083(18) 0.0052(16) -0.0092(18)
C23 0.029(2) 0.024(2) 0.018(2) 0.0011(17) -0.0010(17) -0.0057(18)
C24 0.0190(19) 0.021(2) 0.021(2) -0.0036(17) 0.0000(16) 0.0001(16)
C25 0.032(2) 0.044(3) 0.029(2) -0.012(2) 0.011(2) -0.008(2)
C26 0.0159(18) 0.019(2) 0.0115(18) -0.0006(15) 0.0004(15) -0.0047(15)
C27 0.0170(19) 0.022(2) 0.019(2) -0.0031(17) 0.0003(16) 0.0007(16)
C28 0.025(2) 0.018(2) 0.021(2) -0.0059(17) 0.0013(17) -0.0035(17)
C29 0.023(2) 0.023(2) 0.020(2) -0.0020(17) -0.0024(17) -0.0074(17)
C30 0.0155(19) 0.024(2) 0.024(2) 0.0015(18) -0.0037(16) -0.0011(17)
C31 0.021(2) 0.019(2) 0.0158(19) -0.0013(16) 0.0011(16) -0.0031(16)
C32 0.024(2) 0.021(2) 0.023(2) 0.0004(18) 0.0038(18) -0.0023(17)
C33 0.026(2) 0.025(2) 0.018(2) -0.0002(18) 0.0005(17) -0.0048(18)
C34 0.041(3) 0.025(2) 0.019(2) 0.0014(18) 0.0008(19) -0.006(2)
C35 0.061(3) 0.032(3) 0.029(3) -0.007(2) 0.002(2) -0.010(2)
C36 0.074(4) 0.043(3) 0.018(2) -0.005(2) 0.001(2) -0.016(3)
C37 0.078(4) 0.041(3) 0.020(2) 0.006(2) -0.001(2) -0.013(3)
C38 0.050(3) 0.028(3) 0.027(2) 0.002(2) -0.003(2) -0.009(2)
C39 0.023(2) 0.020(2) 0.022(2) 0.0006(17) -0.0052(17) 0.0003(17)
C40 0.027(2) 0.027(3) 0.041(3) -0.003(2) 0.003(2) -0.0023(19)
C41 0.035(3) 0.030(3) 0.056(3) -0.001(2) 0.001(2) 0.010(2)
C42 0.053(3) 0.015(2) 0.054(3) 0.000(2) -0.010(3) 0.004(2)
C43 0.036(3) 0.019(3) 0.086(4) 0.009(3) 0.001(3) -0.005(2)
C44 0.029(2) 0.021(3) 0.062(3) 0.006(2) 0.004(2) -0.002(2)
C45 0.0162(19) 0.016(2) 0.020(2) 0.0028(16) -0.0005(16) -0.0025(16)
C46 0.026(2) 0.017(2) 0.030(2) -0.0020(18) 0.0045(18) -0.0049(17)
C47 0.022(2) 0.018(2) 0.043(3) 0.000(2) 0.0074(19) 0.0017(17)
C48 0.023(2) 0.026(3) 0.041(3) 0.008(2) -0.005(2) -0.0036(19)
C49 0.026(2) 0.027(2) 0.025(2) 0.0058(19) -0.0051(18) -0.0104(19)
C50 0.020(2) 0.023(2) 0.024(2) 0.0010(18) 0.0047(17) -0.0037(17)
Ru2 0.01748(16) 0.01605(18) 0.01656(17) -0.00383(13) 0.00058(12) -0.00281(13)
P2 0.0284(6) 0.0232(6) 0.0158(5) -0.0031(4) 0.0013(4) -0.0111(5)
O1A 0.0193(14) 0.0195(15) 0.0220(15) -0.0040(12) -0.0002(11) -0.0068(11)
C1A 0.0178(19) 0.020(2) 0.0142(19) -0.0022(16) 0.0015(15) -0.0020(16)
C2A 0.0175(19) 0.018(2) 0.019(2) -0.0049(16) 0.0014(16) -0.0031(16)
C3A 0.0186(19) 0.019(2) 0.0115(18) -0.0021(16) -0.0010(15) -0.0015(16)
C4A 0.0172(19) 0.019(2) 0.0140(19) -0.0030(16) 0.0031(15) -0.0036(16)
C5A 0.0176(19) 0.017(2) 0.0149(19) -0.0048(16) 0.0013(15) -0.0024(16)
C6A 0.022(2) 0.018(2) 0.018(2) -0.0041(17) -0.0057(16) -0.0039(16)
C7A 0.028(2) 0.019(2) 0.024(2) -0.0045(17) -0.0010(17) -0.0041(17)
C8A 0.032(2) 0.019(2) 0.028(2) -0.0080(19) -0.0060(19) 0.0026(18)
C9A 0.036(2) 0.019(2) 0.029(2) 0.0004(19) -0.0064(19) -0.0054(19)
C10A 0.028(2) 0.025(2) 0.028(2) 0.0048(19) -0.0039(19) -0.0098(19)
C11A 0.019(2) 0.022(2) 0.026(2) -0.0023(18) -0.0029(17) -0.0013(17)
C12A 0.0197(19) 0.011(2) 0.022(2) -0.0043(16) 0.0003(16) -0.0007(15)
C13A 0.020(2) 0.020(2) 0.017(2) 0.0013(16) -0.0007(16) -0.0025(16)
C14A 0.0173(19) 0.024(2) 0.026(2) -0.0018(18) 0.0029(17) -0.0044(17)
C15A 0.0172(19) 0.017(2) 0.022(2) -0.0034(17) -0.0042(16) -0.0018(16)
C16A 0.025(2) 0.019(2) 0.0154(19) -0.0020(16) -0.0031(16) -0.0001(17)
C17A 0.0197(19) 0.017(2) 0.019(2) -0.0020(16) 0.0029(16) -0.0011(16)
C18A 0.022(2) 0.026(2) 0.028(2) -0.0020(19) -0.0046(18) -0.0028(18)
C19A 0.0138(18) 0.013(2) 0.0186(19) 0.0007(16) -0.0021(15) 0.0002(15)
C20A 0.028(2) 0.019(2) 0.023(2) -0.0073(18) 0.0067(18) -0.0045(18)
C21A 0.022(2) 0.019(2) 0.035(2) 0.0011(19) 0.0099(18) -0.0008(17)
C22A 0.0164(19) 0.018(2) 0.028(2) 0.0019(18) -0.0058(16) -0.0023(16)
C23A 0.043(3) 0.022(2) 0.024(2) -0.0099(19) -0.001(2) -0.009(2)
C24A 0.031(2) 0.027(2) 0.019(2) -0.0019(18) 0.0044(18) -0.0056(19)
C25A 0.031(2) 0.021(2) 0.042(3) -0.003(2) -0.001(2) -0.0080(19)
C26A 0.0175(19) 0.016(2) 0.0154(19) -0.0038(16) -0.0029(15) -0.0018(16)
C27A 0.0173(19) 0.021(2) 0.018(2) -0.0040(17) 0.0017(16) -0.0028(16)
C28A 0.027(2) 0.017(2) 0.020(2) 0.0005(17) -0.0015(17) -0.0007(17)
C29A 0.026(2) 0.025(2) 0.023(2) -0.0043(18) -0.0045(18) 0.0056(18)
C30A 0.019(2) 0.032(3) 0.023(2) -0.0049(19) 0.0042(17) 0.0028(18)
C31A 0.020(2) 0.024(2) 0.019(2) -0.0032(17) 0.0020(16) -0.0012(17)
C32A 0.021(3) 0.033(3) 0.023(3) -0.015(2) 0.005(2) -0.014(2)
O2A 0.023(2) 0.053(3) 0.068(3) -0.039(2) 0.002(2) -0.0002(19)
C32B 0.021(3) 0.033(3) 0.023(3) -0.015(2) 0.005(2) -0.014(2)
O2B 0.023(2) 0.053(3) 0.068(3) -0.039(2) 0.002(2) -0.0002(19)
C33A 0.0158(19) 0.028(2) 0.024(2) -0.0057(18) 0.0024(16) -0.0093(17)
C34A 0.039(3) 0.024(2) 0.029(2) -0.012(2) 0.005(2) -0.009(2)
C35A 0.037(3) 0.025(3) 0.036(3) -0.009(2) 0.000(2) -0.003(2)
C36A 0.026(2) 0.024(3) 0.045(3) -0.012(2) 0.001(2) 0.0024(19)
C37A 0.033(3) 0.036(3) 0.036(3) -0.020(2) 0.004(2) -0.001(2)
C38A 0.029(2) 0.036(3) 0.023(2) -0.012(2) 0.0054(18) -0.003(2)
C39A 0.058(3) 0.026(3) 0.019(2) -0.0051(19) 0.006(2) -0.021(2)
C40A 0.084(5) 0.117(6) 0.025(3) -0.012(3) 0.013(3) -0.065(4)
C41A 0.119(6) 0.100(6) 0.035(3) -0.008(4) 0.019(4) -0.073(5)
C42A 0.136(6) 0.043(4) 0.021(3) -0.008(2) 0.006(4) -0.030(4)
C43A 0.088(5) 0.046(4) 0.024(3) -0.003(3) 0.004(3) 0.012(3)
C44A 0.063(3) 0.039(3) 0.017(2) -0.007(2) -0.001(2) 0.011(3)
C45A 0.029(2) 0.025(2) 0.0121(19) -0.0028(17) -0.0078(16) -0.0063(18)
C46A 0.028(2) 0.018(2) 0.029(2) -0.0040(18) -0.0021(18) -0.0038(18)
C47A 0.025(2) 0.030(3) 0.029(2) -0.001(2) -0.0018(18) -0.0069(19)
C48A 0.029(2) 0.037(3) 0.017(2) -0.0057(19) -0.0012(17) 0.002(2)
C49A 0.044(3) 0.024(2) 0.019(2) -0.0062(19) -0.0063(19) 0.007(2)
C50A 0.044(3) 0.021(2) 0.017(2) -0.0005(18) -0.0060(19) -0.008(2)
C1S 0.075(5) 0.066(5) 0.146(8) -0.039(5) -0.018(5) -0.001(4)
C2S 0.046(3) 0.027(3) 0.070(4) -0.016(3) -0.019(3) -0.006(2)
C3S 0.054(3) 0.028(3) 0.079(4) -0.012(3) 0.008(3) -0.013(3)
C4S 0.072(5) 0.031(4) 0.169(9) -0.024(5) -0.038(5) -0.008(3)
C5S 0.142(8) 0.035(4) 0.075(5) -0.011(4) -0.012(5) -0.033(4)
C6S 0.108(5) 0.032(3) 0.039(3) -0.011(3) 0.004(4) -0.033(3)
C7S 0.088(5) 0.031(3) 0.120(6) -0.039(4) 0.032(5) -0.037(3)

loop_
_geom_bond_atom_site_label_1
_geom_bond_atom_site_label_2
_geom_bond_distance
_geom_bond_site_symmetry_2
_geom_bond_publ_flag
Ru1 C32 1.825(4) . ?
Ru1 C4 2.208(4) . ?
Ru1 C3 2.233(4) . ?
Ru1 C5 2.275(4) . ?
Ru1 P1 2.2792(10) . ?
Ru1 C2 2.326(4) . ?
Ru1 C1 2.338(4) . ?
Ru1 H1 1.68(4) . ?
P1 C39 1.828(4) . ?
P1 C33 1.830(4) . ?
P1 C45 1.832(4) . ?
O1 C1 1.366(4) . ?
O1 H1A 0.8400 . ?
O2 C32 1.158(5) . ?
C1 C2 1.420(5) . ?
C1 C5 1.431(5) . ?
C2 C3 1.445(5) . ?
C2 C6 1.481(5) . ?
C3 C4 1.435(5) . ?
C3 C12 1.490(5) . ?
C4 C5 1.444(5) . ?
C4 C19 1.494(5) . ?
C5 C26 1.482(5) . ?
C6 C11 1.391(5) . ?
C6 C7 1.399(5) . ?
C7 C8 1.382(6) . ?
C7 H7A 0.9500 . ?
C8 C9 1.381(6) . ?
C8 H8A 0.9500 . ?
C9 C10 1.384(6) . ?
C9 H9A 0.9500 . ?
C10 C11 1.383(6) . ?
C10 H10A 0.9500 . ?
C11 H11A 0.9500 . ?
C12 C17 1.387(5) . ?
C12 C13 1.389(5) . ?
C13 C14 1.388(5) . ?
C13 H13A 0.9500 . ?
C14 C15 1.384(5) . ?
C14 H14A 0.9500 . ?
C15 C16 1.388(5) . ?
C15 C18 1.507(5) . ?
C16 C17 1.392(5) . ?
C16 H16A 0.9500 . ?
C17 H17A 0.9500 . ?
C18 H18A 0.9800 . ?
C18 H18B 0.9800 . ?
C18 H18C 0.9800 . ?
C19 C24 1.381(5) . ?
C19 C20 1.399(5) . ?
C20 C21 1.382(5) . ?
C20 H20A 0.9500 . ?
C21 C22 1.391(6) . ?
C21 H21A 0.9500 . ?
C22 C23 1.386(6) . ?
C22 C25 1.510(5) . ?
C23 C24 1.389(5) . ?
C23 H23A 0.9500 . ?
C24 H24A 0.9500 . ?
C25 H25A 0.9800 . ?
C25 H25B 0.9800 . ?
C25 H25C 0.9800 . ?
C26 C31 1.392(5) . ?
C26 C27 1.397(5) . ?
C27 C28 1.388(5) . ?
C27 H27A 0.9500 . ?
C28 C29 1.380(5) . ?
C28 H28A 0.9500 . ?
C29 C30 1.380(6) . ?
C29 H29A 0.9500 . ?
C30 C31 1.394(5) . ?
C30 H30A 0.9500 . ?
C31 H31A 0.9500 . ?
C33 C34 1.387(6) . ?
C33 C38 1.397(6) . ?
C34 C35 1.378(6) . ?
C34 H34A 0.9500 . ?
C35 C36 1.390(6) . ?
C35 H35A 0.9500 . ?
C36 C37 1.384(7) . ?
C36 H36A 0.9500 . ?
C37 C38 1.393(7) . ?
C37 H37A 0.9500 . ?
C38 H38A 0.9500 . ?
C39 C44 1.386(6) . ?
C39 C40 1.389(6) . ?
C40 C41 1.398(6) . ?
C40 H40A 0.9500 . ?
C41 C42 1.372(7) . ?
C41 H41A 0.9500 . ?
C42 C43 1.381(7) . ?
C42 H42A 0.9500 . ?
C43 C44 1.383(6) . ?
C43 H43A 0.9500 . ?
C44 H44A 0.9500 . ?
C45 C50 1.389(6) . ?
C45 C46 1.395(5) . ?
C46 C47 1.388(6) . ?
C46 H46A 0.9500 . ?
C47 C48 1.378(6) . ?
C47 H47A 0.9500 . ?
C48 C49 1.386(6) . ?
C48 H48A 0.9500 . ?
C49 C50 1.377(6) . ?
C49 H49A 0.9500 . ?
C50 H50A 0.9500 . ?
Ru2 C32A 1.823(5) . ?
Ru2 C32B 1.828(7) . ?
Ru2 C4A 2.214(4) . ?
Ru2 C3A 2.245(4) . ?
Ru2 C5A 2.287(4) . ?
Ru2 P2 2.2906(11) . ?
Ru2 C2A 2.319(4) . ?
Ru2 C1A 2.328(4) . ?
P2 C45A 1.828(4) . ?
P2 C33A 1.833(4) . ?
P2 C39A 1.835(4) . ?
O1A C1A 1.369(4) . ?
O1A H1A1 0.8400 . ?
C1A C2A 1.422(5) . ?
C1A C5A 1.425(5) . ?
C2A C3A 1.440(5) . ?
C2A C6A 1.483(5) . ?
C3A C4A 1.433(5) . ?
C3A C12A 1.482(5) . ?
C4A C5A 1.449(5) . ?
C4A C19A 1.489(5) . ?
C5A C26A 1.475(5) . ?
C6A C11A 1.390(5) . ?
C6A C7A 1.402(5) . ?
C7A C8A 1.385(6) . ?
C7A H7AA 0.9500 . ?
C8A C9A 1.388(6) . ?
C8A H8AA 0.9500 . ?
C9A C10A 1.376(6) . ?
C9A H9AA 0.9500 . ?
C10A C11A 1.381(6) . ?
C10A H10B 0.9500 . ?
C11A H11B 0.9500 . ?
C12A C13A 1.389(5) . ?
C12A C17A 1.394(5) . ?
C13A C14A 1.378(5) . ?
C13A H13B 0.9500 . ?
C14A C15A 1.383(5) . ?
C14A H14B 0.9500 . ?
C15A C16A 1.400(5) . ?
C15A C18A 1.509(5) . ?
C16A C17A 1.383(5) . ?
C16A H16B 0.9500 . ?
C17A H17B 0.9500 . ?
C18A H18D 0.9800 . ?
C18A H18E 0.9800 . ?
C18A H18F 0.9800 . ?
C19A C24A 1.387(6) . ?
C19A C20A 1.390(5) . ?
C20A C21A 1.381(6) . ?
C20A H20B 0.9500 . ?
C21A C22A 1.389(6) . ?
C21A H21B 0.9500 . ?
C22A C23A 1.382(6) . ?
C22A C25A 1.514(5) . ?
C23A C24A 1.389(6) . ?
C23A H23B 0.9500 . ?
C24A H24B 0.9500 . ?
C25A H25D 0.9800 . ?
C25A H25E 0.9800 . ?
C25A H25F 0.9800 . ?
C26A C31A 1.394(5) . ?
C26A C27A 1.403(5) . ?
C27A C28A 1.382(5) . ?
C27A H27B 0.9500 . ?
C28A C29A 1.390(6) . ?
C28A H28B 0.9500 . ?
C29A C30A 1.379(6) . ?
C29A H29B 0.9500 . ?
C30A C31A 1.388(6) . ?
C30A H30B 0.9500 . ?
C31A H31B 0.9500 . ?
C32A O2A 1.130(6) . ?
C32B O2B 1.136(7) . ?
C33A C38A 1.388(6) . ?
C33A C34A 1.391(6) . ?
C34A C35A 1.380(6) . ?
C34A H34B 0.9500 . ?
C35A C36A 1.378(6) . ?
C35A H35B 0.9500 . ?
C36A C37A 1.376(6) . ?
C36A H36B 0.9500 . ?
C37A C38A 1.393(6) . ?
C37A H37B 0.9500 . ?
C38A H38B 0.9500 . ?
C39A C40A 1.361(7) . ?
C39A C44A 1.384(7) . ?
C40A C41A 1.405(8) . ?
C40A H40B 0.9500 . ?
C41A C42A 1.356(9) . ?
C41A H41B 0.9500 . ?
C42A C43A 1.321(9) . ?
C42A H42B 0.9500 . ?
C43A C44A 1.384(6) . ?
C43A H43B 0.9500 . ?
C44A H44B 0.9500 . ?
C45A C50A 1.397(6) . ?
C45A C46A 1.401(6) . ?
C46A C47A 1.385(6) . ?
C46A H46B 0.9500 . ?
C47A C48A 1.384(6) . ?
C47A H47B 0.9500 . ?
C48A C49A 1.386(6) . ?
C48A H48B 0.9500 . ?
C49A C50A 1.381(6) . ?
C49A H49B 0.9500 . ?
C50A H50B 0.9500 . ?
C1S C2S 1.489(8) . ?
C1S H1SA 0.9800 . ?
C1S H1SB 0.9800 . ?
C1S H1SC 0.9800 . ?
C2S C3S 1.3900 . ?
C2S C7S 1.3900 . ?
C3S C4S 1.3900 . ?
C3S H3S 0.9500 . ?
C4S C5S 1.3900 . ?
C4S H4S 0.9500 . ?
C5S C6S 1.3900 . ?
C5S H5S 0.9500 . ?
C6S C7S 1.3900 . ?
C6S H6S 0.9500 . ?
C7S H7S 0.9500 . ?
